data_7153848
loop_
_publ_author_name
'Pratap Reddy Gajulapalli, V.'
'Vinayagam, Poopathy'
'Kesavan, Venkitasamy'

_publ_section_title
;
 Organocatalytic asymmetric decarboxylative cyanomethylation of isatins
 using l-proline derived bifunctional thiourea.
;
_journal_issue 24
_journal_name_full 'Organic &amp; biomolecular chemistry'
_journal_page_first 4186
_journal_page_last 4191
_journal_paper_doi 10.1039/c4ob00271g
_journal_volume 12
_journal_year 2014
_chemical_absolute_configuration rm
_chemical_formula_sum 'C10 H8 N2 O2'
_chemical_formula_weight 188.18
_chemical_name_systematic
; 
 ? 
;
_space_group_IT_number 19
_symmetry_cell_setting orthorhombic
_symmetry_space_group_name_Hall 'P 2ac 2ab'
_symmetry_space_group_name_H-M 'P 21 21 21'
_atom_sites_solution_hydrogens geom
_atom_sites_solution_primary direct
_atom_sites_solution_secondary difmap
_audit_creation_method SHELXL-97
_cell_angle_alpha 90.00
_cell_angle_beta 90.00
_cell_angle_gamma 90.00
_cell_formula_units_Z 4
_cell_length_a 5.6964(3)
_cell_length_b 12.6163(5)
_cell_length_c 12.8565(7)
_cell_measurement_reflns_used 6242
_cell_measurement_temperature 293(2)
_cell_measurement_theta_max 30.51
_cell_measurement_theta_min 3.16
_cell_volume 923.96(8)
_computing_cell_refinement 'APEX2/SAINT (Bruker, 2004)'
_computing_data_collection 'APEX2 (Bruker, 2004)'
_computing_data_reduction 'SAINT/XPREP (Bruker, 2004)'
_computing_molecular_graphics 'ORTEP3 (Farrugia, 1997) and Mercury (Macrae et al., 2008)'
_computing_publication_material 'PLATON (Spek, 2009)'
_computing_structure_refinement 'SHELXL-97 (Sheldrick, 2008)'
_computing_structure_solution 'SIR92 (Altomare et al., 1993)'
_diffrn_ambient_temperature 293(2)
_diffrn_measured_fraction_theta_full 1.000
_diffrn_measured_fraction_theta_max 1.000
_diffrn_measurement_device_type 'bruker axs kappa apex2 CCD Diffractometer'
_diffrn_measurement_method '\w and \f scan'
_diffrn_radiation_monochromator graphite
_diffrn_radiation_source 'fine-focus sealed tube'
_diffrn_radiation_type MoK\a
_diffrn_radiation_wavelength 0.71073
_diffrn_reflns_av_R_equivalents 0.0242
_diffrn_reflns_av_sigmaI/netI 0.0179
_diffrn_reflns_limit_h_max 7
_diffrn_reflns_limit_h_min -6
_diffrn_reflns_limit_k_max 13
_diffrn_reflns_limit_k_min -16
_diffrn_reflns_limit_l_max 16
_diffrn_reflns_limit_l_min -15
_diffrn_reflns_number 10767
_diffrn_reflns_theta_full 27.50
_diffrn_reflns_theta_max 27.50
_diffrn_reflns_theta_min 2.26
_exptl_absorpt_coefficient_mu 0.097
_exptl_absorpt_correction_T_max 0.9761
_exptl_absorpt_correction_T_min 0.9115
_exptl_absorpt_correction_type multi-scan
_exptl_absorpt_process_details 'SADABS (Bruker, 2004)'
_exptl_crystal_colour colourless
_exptl_crystal_density_diffrn 1.353
_exptl_crystal_density_method 'not measured'
_exptl_crystal_description block
_exptl_crystal_F_000 392
_exptl_crystal_size_max 0.30
_exptl_crystal_size_mid 0.30
_exptl_crystal_size_min 0.25
_refine_diff_density_max 0.155
_refine_diff_density_min -0.159
_refine_diff_density_rms 0.029
_refine_ls_abs_structure_details 'Flack H D (1983), Acta Cryst. A39, 876-881'
_refine_ls_abs_structure_Flack 0.0(11)
_refine_ls_extinction_method none
_refine_ls_goodness_of_fit_ref 1.081
_refine_ls_hydrogen_treatment mixed
_refine_ls_matrix_type full
_refine_ls_number_parameters 131
_refine_ls_number_reflns 2129
_refine_ls_number_restraints 1
_refine_ls_restrained_S_all 1.081
_refine_ls_R_factor_all 0.0337
_refine_ls_R_factor_gt 0.0310
_refine_ls_shift/su_max 0.000
_refine_ls_shift/su_mean 0.000
_refine_ls_structure_factor_coef Fsqd
_refine_ls_weighting_details 'calc w=1/[\s^2^(Fo^2^)+(0.0529P)^2^+0.0443P] where P=(Fo^2^+2Fc^2^)/3'
_refine_ls_weighting_scheme calc
_refine_ls_wR_factor_gt 0.0847
_refine_ls_wR_factor_ref 0.0863
_reflns_number_gt 1978
_reflns_number_total 2129
_reflns_threshold_expression >2sigma(I)
_cod_data_source_file c4ob00271g2.cif
_cod_data_source_block shelxl
_cod_depositor_comments 'Adding full bibliography for 7153848.cif.'
_cod_original_sg_symbol_H-M P212121
_cod_database_code 7153848

loop_
_symmetry_equiv_pos_as_xyz
'x, y, z'
'-x+1/2, -y, z+1/2'
'x+1/2, -y+1/2, -z'
'-x, y+1/2, -z+1/2'

loop_
_atom_site_label
_atom_site_type_symbol
_atom_site_fract_x
_atom_site_fract_y
_atom_site_fract_z
_atom_site_U_iso_or_equiv
_atom_site_adp_type
_atom_site_occupancy
_atom_site_symmetry_multiplicity
_atom_site_calc_flag
_atom_site_refinement_flags
C1 C 0.7056(2) 0.17659(10) 0.63717(9) 0.0328(3) Uani 1 1 d .
C2 C 0.6901(2) 0.12383(8) 0.80640(9) 0.0302(2) Uani 1 1 d .
C3 C 0.7458(3) 0.07705(10) 0.89997(9) 0.0387(3) Uani 1 1 d .
H3 H 0.8837 0.0386 0.9087 0.046 Uiso 1 1 calc R
C4 C 0.5867(3) 0.08991(11) 0.98053(10) 0.0476(4) Uani 1 1 d .
H4 H 0.6189 0.0592 1.0447 0.057 Uiso 1 1 calc R
C5 C 0.3833(3) 0.14649(12) 0.96836(11) 0.0490(4) Uani 1 1 d .
H5 H 0.2795 0.1529 1.0238 0.059 Uiso 1 1 calc R
C6 C 0.3307(3) 0.19434(11) 0.87382(10) 0.0413(3) Uani 1 1 d .
H6 H 0.1940 0.2337 0.8655 0.050 Uiso 1 1 calc R
C7 C 0.4860(2) 0.18189(9) 0.79318(9) 0.0293(2) Uani 1 1 d .
C8 C 0.47793(19) 0.22323(9) 0.68355(9) 0.0281(2) Uani 1 1 d .
C9 C 0.4835(2) 0.34467(10) 0.67706(11) 0.0396(3) Uani 1 1 d .
H9A H 0.4787 0.3658 0.6045 0.048 Uiso 1 1 calc R
H9B H 0.3445 0.3729 0.7107 0.048 Uiso 1 1 calc R
C10 C 0.6910(3) 0.39045(10) 0.72558(11) 0.0463(4) Uani 1 1 d .
N1 N 0.81520(19) 0.12143(8) 0.71193(9) 0.0360(2) Uani 1 1 d D
N2 N 0.8553(4) 0.42437(13) 0.76176(11) 0.0735(5) Uani 1 1 d .
O1 O 0.77119(17) 0.18814(9) 0.54793(7) 0.0496(3) Uani 1 1 d .
O2 O 0.27866(16) 0.18446(8) 0.63156(7) 0.0403(2) Uani 1 1 d .
H2 H 0.2764 0.2075 0.5719 0.061 Uiso 1 1 calc R
H1 H 0.952(2) 0.0936(13) 0.7047(13) 0.049(4) Uiso 1 1 d D

loop_
_atom_site_aniso_label
_atom_site_aniso_U_11
_atom_site_aniso_U_22
_atom_site_aniso_U_33
_atom_site_aniso_U_23
_atom_site_aniso_U_13
_atom_site_aniso_U_12
C1 0.0308(6) 0.0381(5) 0.0294(6) 0.0023(5) 0.0018(5) -0.0010(5)
C2 0.0331(6) 0.0300(5) 0.0275(6) 0.0002(4) -0.0009(5) -0.0036(4)
C3 0.0472(8) 0.0351(5) 0.0339(6) 0.0043(5) -0.0084(6) 0.0004(5)
C4 0.0711(10) 0.0460(7) 0.0258(6) 0.0064(5) -0.0027(6) -0.0118(7)
C5 0.0552(9) 0.0629(9) 0.0288(7) -0.0011(6) 0.0096(6) -0.0087(7)
C6 0.0383(7) 0.0528(7) 0.0329(6) -0.0051(5) 0.0057(5) -0.0015(6)
C7 0.0302(6) 0.0310(5) 0.0269(5) 0.0008(4) -0.0011(5) -0.0040(5)
C8 0.0238(5) 0.0332(5) 0.0274(5) 0.0011(4) -0.0010(5) -0.0012(4)
C9 0.0439(7) 0.0346(6) 0.0404(7) 0.0054(5) -0.0081(6) 0.0025(5)
C10 0.0642(10) 0.0347(6) 0.0399(7) 0.0053(5) -0.0052(7) -0.0098(7)
N1 0.0300(5) 0.0456(5) 0.0325(5) 0.0049(4) 0.0022(5) 0.0092(4)
N2 0.0904(12) 0.0645(9) 0.0656(10) 0.0043(8) -0.0197(8) -0.0370(9)
O1 0.0429(6) 0.0767(7) 0.0293(5) 0.0103(4) 0.0090(4) 0.0109(5)
O2 0.0314(5) 0.0562(5) 0.0334(5) 0.0050(4) -0.0063(4) -0.0119(4)

loop_
_atom_type_symbol
_atom_type_description
_atom_type_scat_dispersion_real
_atom_type_scat_dispersion_imag
_atom_type_scat_source
C C 0.0033 0.0016 'International Tables Vol C Tables 4.2.6.8 and 6.1.1.4'
H H 0.0000 0.0000 'International Tables Vol C Tables 4.2.6.8 and 6.1.1.4'
N N 0.0061 0.0033 'International Tables Vol C Tables 4.2.6.8 and 6.1.1.4'
O O 0.0106 0.0060 'International Tables Vol C Tables 4.2.6.8 and 6.1.1.4'

loop_
_geom_angle_atom_site_label_1
_geom_angle_atom_site_label_2
_geom_angle_atom_site_label_3
_geom_angle
O1 C1 N1 126.58(12)
O1 C1 C8 125.24(11)
N1 C1 C8 108.18(10)
C3 C2 C7 121.83(12)
C3 C2 N1 128.88(11)
C7 C2 N1 109.28(10)
C2 C3 C4 116.88(13)
C2 C3 H3 121.6
C4 C3 H3 121.6
C5 C4 C3 121.93(12)
C5 C4 H4 119.0
C3 C4 H4 119.0
C4 C5 C6 120.57(14)
C4 C5 H5 119.7
C6 C5 H5 119.7
C7 C6 C5 118.17(13)
C7 C6 H6 120.9
C5 C6 H6 120.9
C6 C7 C2 120.62(11)
C6 C7 C8 130.46(11)
C2 C7 C8 108.92(10)
O2 C8 C7 110.48(9)
O2 C8 C9 109.77(9)
C7 C8 C9 113.37(10)
O2 C8 C1 111.23(9)
C7 C8 C1 101.78(9)
C9 C8 C1 110.01(10)
C10 C9 C8 112.92(11)
C10 C9 H9A 109.0
C8 C9 H9A 109.0
C10 C9 H9B 109.0
C8 C9 H9B 109.0
H9A C9 H9B 107.8
N2 C10 C9 178.29(18)
C1 N1 C2 111.82(10)
C1 N1 H1 123.8(11)
C2 N1 H1 124.1(11)
C8 O2 H2 109.5

loop_
_geom_bond_atom_site_label_1
_geom_bond_atom_site_label_2
_geom_bond_distance
C1 O1 1.2153(14)
C1 N1 1.3408(16)
C1 C8 1.5441(16)
C2 C3 1.3769(16)
C2 C7 1.3848(17)
C2 N1 1.4084(17)
C3 C4 1.386(2)
C3 H3 0.9300
C4 C5 1.370(2)
C4 H4 0.9300
C5 C6 1.390(2)
C5 H5 0.9300
C6 C7 1.3720(17)
C6 H6 0.9300
C7 C8 1.5036(16)
C8 O2 1.4052(14)
C8 C9 1.5346(16)
C9 C10 1.456(2)
C9 H9A 0.9700
C9 H9B 0.9700
C10 N2 1.130(2)
N1 H1 0.860(13)
O2 H2 0.8200

loop_
_geom_hbond_atom_site_label_D
_geom_hbond_atom_site_label_H
_geom_hbond_atom_site_label_A
_geom_hbond_distance_DH
_geom_hbond_distance_HA
_geom_hbond_distance_DA
_geom_hbond_angle_DHA
_geom_hbond_site_symmetry_A
O2 H2 O1 0.82 2.03 2.8126(13) 160.3 3_456
N1 H1 O2 0.860(13) 2.379(16) 2.9445(14) 123.7(14) 1_655
N1 H1 N2 0.860(13) 2.439(15) 3.1334(18) 138.3(14) 4_746

loop_
_geom_torsion_atom_site_label_1
_geom_torsion_atom_site_label_2
_geom_torsion_atom_site_label_3
_geom_torsion_atom_site_label_4
_geom_torsion
C7 C2 C3 C4 0.56(17)
N1 C2 C3 C4 -178.29(12)
C2 C3 C4 C5 -0.1(2)
C3 C4 C5 C6 -0.7(2)
C4 C5 C6 C7 1.0(2)
C5 C6 C7 C2 -0.49(19)
C5 C6 C7 C8 179.96(12)
C3 C2 C7 C6 -0.28(17)
N1 C2 C7 C6 178.78(11)
C3 C2 C7 C8 179.36(10)
N1 C2 C7 C8 -1.58(12)
C6 C7 C8 O2 -60.71(16)
C2 C7 C8 O2 119.70(10)
C6 C7 C8 C9 62.98(17)
C2 C7 C8 C9 -116.61(11)
C6 C7 C8 C1 -178.92(12)
C2 C7 C8 C1 1.48(11)
O1 C1 C8 O2 61.10(16)
N1 C1 C8 O2 -118.56(10)
O1 C1 C8 C7 178.77(13)
N1 C1 C8 C7 -0.89(12)
O1 C1 C8 C9 -60.76(16)
N1 C1 C8 C9 119.58(11)
O2 C8 C9 C10 -177.55(11)
C7 C8 C9 C10 58.38(15)
C1 C8 C9 C10 -54.83(14)
C8 C9 C10 N2 53(6)
O1 C1 N1 C2 -179.66(13)
C8 C1 N1 C2 -0.01(13)
C3 C2 N1 C1 179.98(12)
C7 C2 N1 C1 1.01(14)
